data_4121271
loop_
_publ_author_name
'Wataru Kosaka'
'Kayo Yamagishi'
'Akihiro Hori'
'Hiroshi Sato'
'Ryotaro Matsuda'
'Susumu Kitagawa'
'Masaki Takata'
'Hitoshi Miyasaka'

_publ_section_title
;
 Selective NO Trapping in the Pores of Chain-Type Complex Assemblies Based
 on Electronically Activated Paddlewheel-Type [Ru2II,II]/[Rh2II,II] Dimers
;
_journal_name_full 'Journal of the American Chemical Society'
_journal_page_first 18469
_journal_page_last 18480
_journal_paper_doi 10.1021/ja4076056
_journal_volume 135
_journal_year 2013
_chemical_formula_moiety 'C44 H32 Cl4 N2 O12 Rh2'
_chemical_formula_sum 'C44 H32 Cl4 N2 O12 Rh2'
_chemical_formula_weight 1128.35
_chemical_name_common '[Rh2(4-Cl-2-OMe-PhCO2)4(phz)]'
_chemical_name_systematic ' ?'
_space_group_IT_number 2
_symmetry_cell_setting triclinic
_symmetry_Int_Tables_number 2
_symmetry_space_group_name_Hall '-P 1'
_symmetry_space_group_name_H-M 'P -1'
_cell_angle_alpha 81.178(5)
_cell_angle_beta 106.289(6)
_cell_angle_gamma 85.825(6)
_cell_formula_units_Z 1
_cell_length_a 9.7930(4)
_cell_length_b 11.1753(4)
_cell_length_c 10.6362(5)
_cell_measurement_temperature 100(1)
_cell_volume 1095.82(9)
_computing_cell_refinement 'RIETAN-FP (Izumi and Momma, 2007)'
_computing_molecular_graphics 'VESTA (Momma and Izumi, 2008)'
_computing_structure_refinement 'RIETAN-FP (Izumi and Momma, 2007)'
_computing_structure_solution FOX
_diffrn_ambient_temperature 100(1)
_diffrn_detector 'imaging plate'
_diffrn_measurement_device_type debye-scherrer
_diffrn_radiation_monochromator 'Si crystal'
_diffrn_radiation_type synchrotron
_diffrn_radiation_wavelength 0.798730
_diffrn_source synchrotron
_exptl_crystal_density_diffrn 1.7113
_exptl_crystal_F_000 564.00
_pd_calc_method 'Rietveld Refinement'
_pd_char_colour dark_green
_pd_instr_location ' ?'
_pd_meas_2theta_range_inc 0.0100
_pd_meas_2theta_range_max 77.9900
_pd_meas_2theta_range_min 2.0000
_pd_meas_number_of_points 7600
_pd_meas_scan_method step
_pd_proc_2theta_range_inc 0.0100
_pd_proc_2theta_range_max 50.0000
_pd_proc_2theta_range_min 3.0000
_pd_proc_ls_background_function 'composite background function'
_pd_proc_ls_pref_orient_corr ' ?'
_pd_proc_ls_profile_function 'split Pearson VII function'
_pd_proc_ls_prof_R_factor 0.03679
_pd_proc_ls_prof_wR_expected 0.00749
_pd_proc_ls_prof_wR_factor 0.05453
_pd_spec_mounting ' ?'
_pd_spec_mount_mode reflection
_pd_spec_shape flat_sheet
_refine_diff_density_max 0.0
_refine_diff_density_min 0.0
_refine_ls_extinction_method none
_refine_ls_goodness_of_fit_all 7.2767
_refine_ls_hydrogen_treatment riding
_refine_ls_matrix_type full
_refine_ls_number_constraints 28
_refine_ls_number_parameters 103
_refine_ls_number_restraints 0
_refine_ls_R_factor_all 0.00915
_refine_ls_R_Fsqd_factor 0.00918
_refine_ls_R_I_factor 0.01869
_refine_ls_shift/su_max 0.0
_refine_ls_weighting_details 1/<i>y</i>~i~
_refine_ls_weighting_scheme sigma
_cod_data_source_file ja4076056_si_008.cif
_cod_data_source_block Rh-4Cl2OMe-phz-dry
_cod_database_code 4121271

loop_
_symmetry_equiv_pos_site_id
_symmetry_equiv_pos_as_xyz
1 x,y,z
2 -x,-y,-z

loop_
_atom_site_label
_atom_site_fract_x
_atom_site_fract_y
_atom_site_fract_z
_atom_site_occupancy
_atom_site_symmetry_multiplicity
_atom_site_Wyckoff_symbol
_atom_site_adp_type
_atom_site_U_iso_or_equiv
_atom_site_type_symbol
C1 0.364(9) 0.582(9) 0.751(7) 1 2 i Uiso 0.02355 C
C2 0.715(9) 0.381(9) 0.391(8) 1 2 i Uiso 0.02355 C
C3 0.643(9) 0.352(9) 0.481(9) 1 2 i Uiso 0.02355 C
C4 0.564(6) 0.676(7) 0.448(7) 1 2 i Uiso 0.02355 C
C5 0.279(9) 0.682(8) 0.384(9) 1 2 i Uiso 0.02355 C
C6 0.136(8) 0.685(7) 0.345(7) 1 2 i Uiso 0.02355 C
C7 0.067(8) 0.656(9) 0.441(9) 1 2 i Uiso 0.02355 C
C8 0.859(9) 0.378(8) 0.426(8) 1 2 i Uiso 0.02355 C
Cl1 0.041(2) 0.724(2) 0.178(2) 1 2 i Uiso 0.02355 Cl
O1 0.497(5) 0.566(5) 0.784(6) 1 2 i Uiso 0.02355 O
O2 0.292(4) 0.566(5) 0.830(6) 1 2 i Uiso 0.02355 O
O3 0.496(5) 0.357(5) 0.442(6) 1 2 i Uiso 0.02355 O
C9 0.53(1) 0.715(9) 0.06(1) 1 2 i Uiso 0.08915 C
C10 0.57(1) 0.81(1) 0.14(1) 1 2 i Uiso 0.08915 C
C11 0.46(1) 0.91(1) 0.12(1) 1 2 i Uiso 0.08915 C
C12 0.793(8) -0.001(8) 0.965(9) 1 2 i Uiso 0.08915 C
C13 0.50(1) 0.00(1) 0.20(1) 1 2 i Uiso 0.08915 C
C14 0.64(1) 0.00(1) 0.28(1) 1 2 i Uiso 0.08915 C
C15 0.75(1) 0.90(1) 0.29(1) 1 2 i Uiso 0.08915 C
C16 0.71(1) 0.81(1) 0.22(1) 1 2 i Uiso 0.08915 C
Cl2 0.684(3) 0.112(3) 0.374(3) 1 2 i Uiso 0.08915 Cl
O4 0.624(7) 0.668(7) 0.019(7) 1 2 i Uiso 0.08915 O
O5 0.405(7) 0.681(7) 0.041(7) 1 2 i Uiso 0.08915 O
O6 0.677(5) 0.091(5) 0.963(7) 1 2 i Uiso 0.08915 O
N1 0.145(7) 0.51(1) 0.03(1) 1 2 i Uiso 0.07744 n
C17 0.91(2) 0.58(1) 0.91(1) 1 2 i Uiso 0.07744 C
C18 0.808(8) 0.67(1) 0.81(1) 1 2 i Uiso 0.07744 C
C19 0.85(1) 0.77(1) 0.746(9) 1 2 i Uiso 0.07744 C
C20 -0.01(1) 0.22(1) 0.22(1) 1 2 i Uiso 0.07744 C
C21 0.896(9) 0.31(1) 0.13(1) 1 2 i Uiso 0.07744 C
C22 0.95(2) 0.41(1) 0.07(1) 1 2 i Uiso 0.07744 C
Rh1 0.6137(8) 0.498(1) 0.975(1) 1 2 i Uiso 0.02932 Rh
H4A 0.53876 0.61929 0.3851 1 2 i Uiso 0.02826 H
H4B 0.6684 0.67004 0.48233 1 2 i Uiso 0.02826 H
H4C 0.52417 0.75923 0.40163 1 2 i Uiso 0.02826 H
H5 0.32746 0.70163 0.32116 1 2 i Uiso 0.02826 H
H7 0.96755 0.66012 0.41418 1 2 i Uiso 0.02826 H
H8 0.90625 0.39771 0.36213 1 2 i Uiso 0.02826 H
H12A 0.76916 0.91743 0.99072 1 2 i Uiso 0.10698 H
H12B 0.88246 0.01135 1.02896 1 2 i Uiso 0.10698 H
H12C 0.80595 0.0073 0.87581 1 2 i Uiso 0.10698 H
H13 0.4278 0.0659 0.18781 1 2 i Uiso 0.10698 H
H15 0.83819 0.90121 0.34591 1 2 i Uiso 0.10698 H
H16 0.77597 0.74509 0.22289 1 2 i Uiso 0.10698 H
H18 0.71048 0.66839 0.79436 1 2 i Uiso 0.09292 H
H19 0.78879 0.83013 0.68298 1 2 i Uiso 0.09292 H
H20 0.96167 0.15547 0.26771 1 2 i Uiso 0.09292 H
H21 0.79841 0.30701 0.11308 1 2 i Uiso 0.09292 H

loop_
_atom_type_symbol
_atom_type_description
_atom_type_scat_dispersion_real
_atom_type_scat_dispersion_imag
_atom_type_scat_source
Rh Rh -1.0036 1.1392 'S. Sasaki (1989) KEK Report 88-14'
C C 0.0033 0.0021 'S. Sasaki (1989) KEK Report 88-14'
O O 0.0113 0.0079 'S. Sasaki (1989) KEK Report 88-14'
H H 0.0000 0.0000 'S. Sasaki (1989) KEK Report 88-14'
N N 0.0063 0.0043 'S. Sasaki (1989) KEK Report 88-14'
Cl Cl 0.1615 0.2011 'S. Sasaki (1989) KEK Report 88-14'

loop_
_geom_angle_atom_site_label_1
_geom_angle_atom_site_label_2
_geom_angle_atom_site_label_3
_geom_angle
_geom_angle_site_symmetry_1
_geom_angle_site_symmetry_3
C3 C2 C8 123(9) 1_555 1_555
C3 C2 C1 120(9) 1_555 2_666
C8 C2 C1 120(10) 1_555 2_666
C2 C3 O3 121(9) 1_555 1_555
C2 C3 C5 119(9) 1_555 2_666
O3 C3 C5 119(9) 1_555 2_666
C2 C8 C7 117(9) 1_555 2_666
O2 C1 O1 125(7) 1_555 1_555
O2 C1 C2 117(8) 1_555 2_666
O1 C1 C2 118(9) 1_555 2_666
C6 C5 C3 120(8) 1_555 2_666
C8 C7 C6 122(8) 2_666 1_555
C5 C6 C7 119(7) 1_555 1_555
C5 C6 Cl1 120(8) 1_555 1_555
C7 C6 Cl1 121(7) 1_555 1_555
C1 O2 Rh1 121(5) 1_555 2_667
C1 O1 Rh1 121(6) 1_555 1_555
C3 O3 C4 114(6) 1_555 2_666
C11 C10 C16 122(10) 1_555 1_555
C11 C10 C9 116(9) 1_555 1_555
C16 C10 C9 122(10) 1_555 1_555
C10 C11 O6 121(2) 1_555 2_666
C10 C11 C13 120(10) 1_555 1_565
O6 C11 C13 122(2) 2_666 1_565
C10 C16 C15 123(10) 1_555 1_555
O4 C9 O5 120(10) 1_555 1_555
O4 C9 C10 117(9) 1_555 1_555
O5 C9 C10 120(9) 1_555 1_555
C14 C13 C11 121.8(6) 1_555 1_545
C14 C15 C16 118(9) 1_565 1_555
C15 C14 C13 120.3(5) 1_545 1_555
C15 C14 Cl2 117.8(7) 1_545 1_555
C13 C14 Cl2 121(8) 1_555 1_555
C9 O4 Rh1 119(7) 1_555 1_554
C9 O5 Rh1 118(7) 1_555 2_666
C11 O6 C12 120(9) 2_666 1_555
C22 N1 C17 119(7) 2_665 2_666
N1 C17 C18 118(6) 2_666 1_555
N1 C17 C22 123(3) 2_666 2_766
C18 C17 C22 119(8) 1_555 2_766
N1 C22 C17 118(4) 2_665 2_766
N1 C22 C21 120(7) 2_665 1_555
C17 C22 C21 122(7) 2_766 1_555
C20 C21 C22 131(8) 1_555 1_555
C21 C20 C19 119.9(1) 1_455 2_666
C18 C19 C20 120(10) 1_555 2_666
C19 C18 C17 122(10) 1_555 1_555
N1 Rh1 Rh1 169(3) 2_666 2_667

loop_
_geom_bond_atom_site_label_1
_geom_bond_atom_site_label_2
_geom_bond_distance
_geom_bond_site_symmetry_2
C2 C3 1.35(9) 1_555
C2 C8 1.35(9) 1_555
C2 C1 1.47(9) 2_666
C3 O3 1.38(8) 1_555
C3 C5 1.40(9) 2_666
C8 C7 1.4(1) 2_666
C1 O2 1.24(8) 1_555
C1 O1 1.24(7) 1_555
C5 C6 1.35(9) 1_555
C7 C6 1.4(1) 1_555
C6 Cl1 1.72(7) 1_555
O2 Rh1 2.01(5) 2_667
O1 Rh1 2.03(6) 1_555
O3 C4 1.46(7) 2_666
C10 C11 1.4(1) 1_555
C10 C16 1.4(1) 1_555
C10 C9 1.5(1) 1_555
C11 O6 1.38(9) 2_666
C11 C13 1.4(1) 1_565
C16 C15 1.4(1) 1_555
C9 O4 1.2(1) 1_555
C9 O5 1.28(9) 1_555
C13 C14 1.4(1) 1_555
C15 C14 1.4(1) 1_565
C14 Cl2 1.74(9) 1_555
O4 Rh1 2.03(7) 1_554
O5 Rh1 2.05(7) 2_666
O6 C12 1.46(9) 1_555
N1 C22 1.3(1) 2_665
N1 C17 1.3(1) 2_666
N1 Rh1 2.37(6) 2_666
C17 C18 1.4(1) 1_555
C17 C22 1.3(3) 2_766
C22 C21 1.4(1) 1_555
C21 C20 1.4(1) 1_655
C20 C19 1.4(1) 2_666
C19 C18 1.4(1) 1_555
Rh1 Rh1 2.43(1) 2_667
